data_1000473
loop_
_publ_author_name
'Guilbert, L H'
'Gesland, J Y'
'Bulou, A'
'Retoux, R'

_publ_section_title
;
Structure and Raman spectroscopy of Czochralski-grown barium yttrium
and barium ytterbium fluorides crystals
;
_journal_coden_ASTM MRBUAC
_journal_name_full 'Materials Research Bulletin'
_journal_page_first 923
_journal_page_last 930
_journal_paper_doi 10.1016/0025-5408(93)90039-G
_journal_volume 28
_journal_year 1993
_chemical_formula_structural 'Ba Y2 F8'
_chemical_formula_sum 'Ba F8 Y2'
_chemical_name_systematic 'Barium diyttrium fluoride'
_space_group_IT_number 12
_symmetry_cell_setting monoclinic
_symmetry_Int_Tables_number 12
_symmetry_space_group_name_Hall '-C 2y'
_symmetry_space_group_name_H-M 'C 1 2/m 1'
_cell_angle_alpha 90
_cell_angle_beta 99.676(8)
_cell_angle_gamma 90
_cell_formula_units_Z 2
_cell_length_a 6.9829(5)
_cell_length_b 10.519(1)
_cell_length_c 4.2644(4)
_cell_volume 308.8
_refine_ls_R_factor_all 0.0461
_cod_database_code 1000473

loop_
_symmetry_equiv_pos_as_xyz
x,y,z
x,-y,z
-x,-y,-z
-x,y,-z
1/2+x,1/2+y,z
1/2+x,1/2-y,z
1/2-x,1/2-y,-z
1/2-x,1/2+y,-z

loop_
_atom_site_aniso_label
_atom_site_aniso_U_11
_atom_site_aniso_U_12
_atom_site_aniso_U_13
_atom_site_aniso_U_22
_atom_site_aniso_U_23
_atom_site_aniso_U_33
Ba1 0.0064(2) 0. -0.0002(1) 0.0059(2) 0. 0.0075(2)
Y1 0.0033(2) 0. 0.0003(1) 0.0044(2) 0. 0.0041(2)
F1 0.0058(7) 0.0015(7) 0.0019(6) 0.0090(9) 0.0017(8) 0.0136(8)
F2 0.0086(11) 0. 0.0002(8) 0.0070(12) 0. 0.0071(10)
F3 0.0063(21) 0.0006(16) 0.0022(11) 0.0098(15) -0.0029(19) 0.0044(11)

loop_
_atom_site_label
_atom_site_type_symbol
_atom_site_symmetry_multiplicity
_atom_site_Wyckoff_symbol
_atom_site_fract_x
_atom_site_fract_y
_atom_site_fract_z
_atom_site_occupancy
_atom_site_attached_hydrogens
_atom_site_calc_flag
Ba1 Ba2+ 2 a 0. 0. 0. 1. 0 d
Y1 Y3+ 4 h 0. 0.6761 0.5 1. 0 d
F1 F1- 8 j 0.1874(3) 0.1399(2) 0.5623(6) 1. 0 d
F2 F1- 4 i 0.3913(5) 0. 0.2232(8) 1. 0 d
F3 F1- 8 j 0.0169(7) 0.7420(4) 0. 0.5 0 d

loop_
_atom_type_symbol
_atom_type_oxidation_number
Ba2+ 2.000
Y3+ 3.000
F1- -1.000
